data_4514296
loop_
_publ_author_name
'Liu, Guofeng'
'Li, Xin'
'Sheng, Jianhui'
'Li, Pei-Zhou'
'Ong, Wee Kong'
'Phua, Soo Zeng Fiona'
'\%Agren, Hans'
'Zhu, Liangliang'
'Zhao, Yanli'

_publ_section_title
;
 Helicity Inversion of Supramolecular Hydrogels Induced by Achiral
 Substituents.
;
_journal_issue 12
_journal_name_full 'ACS nano'
_journal_page_first 11880
_journal_page_last 11889
_journal_paper_doi 10.1021/acsnano.7b06097
_journal_volume 11
_journal_year 2017
_chemical_formula_sum 'C34 H38 N2 O8'
_chemical_formula_weight 602.66
_chemical_name_systematic
; 
 ? 
;
_space_group_IT_number 4
_symmetry_cell_setting monoclinic
_symmetry_space_group_name_Hall 'P 2yb'
_symmetry_space_group_name_H-M 'P 1 21 1'
_atom_sites_solution_hydrogens geom
_atom_sites_solution_primary direct
_atom_sites_solution_secondary difmap
_audit_creation_method SHELXL-97
_cell_angle_alpha 90.00
_cell_angle_beta 95.664(4)
_cell_angle_gamma 90.00
_cell_formula_units_Z 2
_cell_length_a 12.9758(5)
_cell_length_b 7.5976(3)
_cell_length_c 16.6409(9)
_cell_measurement_reflns_used 496
_cell_measurement_temperature 293(2)
_cell_measurement_theta_max 69.71
_cell_measurement_theta_min 3.41
_cell_volume 1632.53(13)
_computing_cell_refinement
;
CrysAlisPro, Agilent Technologies,
Version 1.171.36.28 (release 01-02-2013 CrysAlis171 .NET)
;
_computing_data_collection
;
CrysAlisPro, Agilent Technologies,
Version 1.171.36.28 (release 01-02-2013 CrysAlis171 .NET)
;
_computing_data_reduction
;
CrysAlisPro, Agilent Technologies,
Version 1.171.36.28 (release 01-02-2013 CrysAlis171 .NET)
;
_computing_molecular_graphics
;
O. V. Dolomanov, L. J. Bourhis, R. J. Gildea, J. A. K. Howard and H. Puschmann,
OLEX2: a complete structure solution, refinement and analysis program.
J. Appl. Cryst. (2009). 42, 339-341.
;
_computing_publication_material
;
O. V. Dolomanov, L. J. Bourhis, R. J. Gildea, J. A. K. Howard and H. Puschmann,
OLEX2: a complete structure solution, refinement and analysis program.
J. Appl. Cryst. (2009). 42, 339-341.
;
_computing_structure_refinement 'SHELXL-97 (Sheldrick, 1997)'
_computing_structure_solution 'SHELXS-97 (Sheldrick, 1990)'
_diffrn_ambient_temperature 293(2)
_diffrn_measured_fraction_theta_full 0.750
_diffrn_measured_fraction_theta_max 0.750
_diffrn_measurement_device_type 'SuperNova, Dual, Cu at zero, Atlas'
_diffrn_measurement_method '\w scans'
_diffrn_radiation_monochromator graphite
_diffrn_radiation_source 'fine-focus sealed tube'
_diffrn_radiation_type CuK\a
_diffrn_radiation_wavelength 1.54184
_diffrn_reflns_av_R_equivalents 0.0135
_diffrn_reflns_av_sigmaI/netI 0.0199
_diffrn_reflns_limit_h_max 11
_diffrn_reflns_limit_h_min -16
_diffrn_reflns_limit_k_max 3
_diffrn_reflns_limit_k_min -9
_diffrn_reflns_limit_l_max 19
_diffrn_reflns_limit_l_min -16
_diffrn_reflns_number 3899
_diffrn_reflns_theta_full 73.42
_diffrn_reflns_theta_max 73.42
_diffrn_reflns_theta_min 3.42
_diffrn_standards_interval_count 0
_diffrn_standards_interval_time 0
_diffrn_standards_number 2852
_exptl_absorpt_coefficient_mu 0.718
_exptl_absorpt_correction_T_max 0.924
_exptl_absorpt_correction_T_min 0.902
_exptl_absorpt_correction_type multi-scan
_exptl_absorpt_process_details SADABS
_exptl_crystal_colour colorless
_exptl_crystal_density_diffrn 1.226
_exptl_crystal_density_method 'not measured'
_exptl_crystal_description Block
_exptl_crystal_F_000 640
_exptl_crystal_size_max 0.21
_exptl_crystal_size_mid 0.12
_exptl_crystal_size_min 0.11
_refine_diff_density_max 0.105
_refine_diff_density_min -0.134
_refine_diff_density_rms 0.025
_refine_ls_abs_structure_details 'Flack H D (1983), Acta Cryst. A39, 876-881'
_refine_ls_abs_structure_Flack -0.1(2)
_refine_ls_extinction_method none
_refine_ls_goodness_of_fit_ref 1.036
_refine_ls_hydrogen_treatment mixed
_refine_ls_matrix_type full
_refine_ls_number_parameters 417
_refine_ls_number_reflns 2852
_refine_ls_number_restraints 5
_refine_ls_restrained_S_all 1.036
_refine_ls_R_factor_all 0.0354
_refine_ls_R_factor_gt 0.0330
_refine_ls_shift/su_max 0.004
_refine_ls_shift/su_mean 0.001
_refine_ls_structure_factor_coef Fsqd
_refine_ls_weighting_details 'calc w=1/[\s^2^(Fo^2^)+(0.0553P)^2^+0.1154P] where P=(Fo^2^+2Fc^2^)/3'
_refine_ls_weighting_scheme calc
_refine_ls_wR_factor_gt 0.0874
_refine_ls_wR_factor_ref 0.0900
_reflns_number_gt 2691
_reflns_number_total 2852
_reflns_threshold_expression >2sigma(I)
_cod_data_source_file nn7b06097_si_003.cif
_cod_data_source_block gf2-120117
_cod_depositor_comments
;
The following automatic conversions were performed:

'_symmetry_cell_setting' value 'Monoclinic' changed to 'monoclinic'
according to
/home/data/users/saulius/crontab/automatic-downloads/rss-feeds/ACS/lib/dictionaries/cif_core.dic
dictionary named 'cif_core.dic' version 2.4.2 from 2011-04-26.

'_exptl_absorpt_correction_type' value 'Multi-scan' changed to
'multi-scan' according to
/home/data/users/saulius/crontab/automatic-downloads/rss-feeds/ACS/lib/dictionaries/cif_core.dic
dictionary named 'cif_core.dic' version 2.4.2 from 2011-04-26.

Automatic conversion script
Id: cif_fix_values 4973 2017-02-22 13:04:09Z antanas 

 Adding full bibliography for 4514296--4514297.cif.
;
_cod_original_cell_volume 1632.53(11)
_cod_original_sg_symbol_H-M P21
_cod_database_code 4514296

loop_
_symmetry_equiv_pos_as_xyz
'x, y, z'
'-x, y+1/2, -z'

loop_
_atom_site_label
_atom_site_type_symbol
_atom_site_fract_x
_atom_site_fract_y
_atom_site_fract_z
_atom_site_U_iso_or_equiv
_atom_site_adp_type
_atom_site_occupancy
_atom_site_symmetry_multiplicity
_atom_site_calc_flag
_atom_site_refinement_flags
C1 C 0.81523(15) 0.0818(3) 0.40967(15) 0.0387(5) Uani 1 1 d .
C2 C 0.77738(14) 0.2279(3) 0.45949(15) 0.0379(5) Uani 1 1 d .
C3 C 0.79877(17) 0.4041(3) 0.44288(17) 0.0428(5) Uani 1 1 d .
H3 H 0.8345 0.4323 0.3989 0.051 Uiso 1 1 calc R
C4 C 0.76682(17) 0.5359(3) 0.49173(17) 0.0429(5) Uani 1 1 d .
H4A H 0.7817 0.6526 0.4807 0.051 Uiso 1 1 calc R
C5 C 0.71249(15) 0.4958(3) 0.55735(15) 0.0372(5) Uani 1 1 d .
C6 C 0.68977(16) 0.3205(3) 0.57315(16) 0.0410(5) Uani 1 1 d .
H6A H 0.6530 0.2926 0.6167 0.049 Uiso 1 1 calc R
C7 C 0.72166(15) 0.1883(3) 0.52442(15) 0.0407(5) Uani 1 1 d .
H7 H 0.7058 0.0718 0.5351 0.049 Uiso 1 1 calc R
C8 C 0.68041(16) 0.6433(3) 0.60872(15) 0.0389(5) Uani 1 1 d .
C9 C 0.96251(17) -0.0168(3) 0.33693(17) 0.0443(5) Uani 1 1 d .
H9 H 1.0299 0.0366 0.3303 0.053 Uiso 1 1 calc R
C10 C 0.98552(16) -0.1920(3) 0.37953(16) 0.0426(5) Uani 1 1 d .
C11 C 0.9073(2) -0.0380(3) 0.25147(18) 0.0533(6) Uani 1 1 d .
H11A H 0.9524 -0.1012 0.2183 0.064 Uiso 1 1 calc R
H11B H 0.8453 -0.1081 0.2543 0.064 Uiso 1 1 calc R
C12 C 0.8778(2) 0.1363(4) 0.21179(17) 0.0550(6) Uani 1 1 d .
C13 C 0.9483(3) 0.2702(5) 0.2055(2) 0.0740(9) Uani 1 1 d .
H13 H 1.0172 0.2532 0.2250 0.089 Uiso 1 1 calc R
C14 C 0.9177(4) 0.4306(5) 0.1704(3) 0.0930(12) Uani 1 1 d .
H14 H 0.9662 0.5196 0.1664 0.112 Uiso 1 1 calc R
C15 C 0.8179(4) 0.4573(7) 0.1422(3) 0.1066(16) Uani 1 1 d .
H15 H 0.7974 0.5659 0.1204 0.128 Uiso 1 1 calc R
C16 C 0.7463(3) 0.3242(8) 0.1456(3) 0.1126(19) Uani 1 1 d .
H16 H 0.6781 0.3412 0.1241 0.135 Uiso 1 1 calc R
C17 C 0.7764(2) 0.1659(6) 0.1809(3) 0.0813(11) Uani 1 1 d .
H17 H 0.7276 0.0772 0.1841 0.098 Uiso 1 1 calc R
C18 C 0.51394(16) 0.9209(3) 0.63133(16) 0.0413(5) Uani 1 1 d .
C19 C 0.55077(16) 0.7689(3) 0.68676(16) 0.0412(5) Uani 1 1 d .
H19 H 0.6072 0.8116 0.7253 0.049 Uiso 1 1 calc R
C20 C 0.46232(18) 0.7052(3) 0.73462(18) 0.0503(5) Uani 1 1 d .
H20A H 0.4294 0.8067 0.7565 0.060 Uiso 1 1 calc R
H20B H 0.4109 0.6458 0.6980 0.060 Uiso 1 1 calc R
C21 C 0.4975(2) 0.5827(4) 0.80244(19) 0.0551(6) Uani 1 1 d .
C22 C 0.5496(3) 0.6438(6) 0.8738(3) 0.0808(10) Uani 1 1 d .
H22 H 0.5633 0.7634 0.8801 0.097 Uiso 1 1 calc R
C23 C 0.5816(4) 0.5281(9) 0.9359(3) 0.1104(17) Uani 1 1 d .
H23 H 0.6156 0.5717 0.9836 0.133 Uiso 1 1 calc R
C24 C 0.5639(5) 0.3519(8) 0.9282(4) 0.1154(18) Uani 1 1 d .
H24 H 0.5875 0.2746 0.9693 0.139 Uiso 1 1 calc R
C25 C 0.5110(5) 0.2912(6) 0.8589(4) 0.1111(16) Uani 1 1 d .
H25 H 0.4970 0.1716 0.8533 0.133 Uiso 1 1 calc R
C26 C 0.4780(3) 0.4047(4) 0.7970(3) 0.0798(9) Uani 1 1 d .
H26 H 0.4416 0.3600 0.7505 0.096 Uiso 1 1 calc R
C27 C 0.2022(4) 0.9299(7) 0.2126(4) 0.0982(13) Uani 1 1 d .
H27A H 0.1823 0.9047 0.2655 0.147 Uiso 1 1 calc R
H27B H 0.1603 1.0242 0.1889 0.147 Uiso 1 1 calc R
H27C H 0.2738 0.9638 0.2168 0.147 Uiso 1 1 calc R
C28 C 0.1868(2) 0.7693(5) 0.1607(3) 0.0745(9) Uani 1 1 d .
C29 C 0.1446(3) 0.7804(6) 0.0820(3) 0.0888(10) Uani 1 1 d .
H29 H 0.1219 0.8891 0.0615 0.107 Uiso 1 1 calc R
C30 C 0.1350(4) 0.6350(7) 0.0325(3) 0.0968(12) Uani 1 1 d .
H30 H 0.1067 0.6479 -0.0208 0.116 Uiso 1 1 calc R
C31 C 0.1658(4) 0.4732(7) 0.0597(4) 0.1010(14) Uani 1 1 d .
C32 C 0.2070(3) 0.4608(6) 0.1409(4) 0.1069(16) Uani 1 1 d .
H32 H 0.2285 0.3519 0.1619 0.128 Uiso 1 1 calc R
C33 C 0.2162(3) 0.6063(6) 0.1897(3) 0.0918(12) Uani 1 1 d .
H33 H 0.2428 0.5942 0.2434 0.110 Uiso 1 1 calc R
C34 C 0.1575(6) 0.3144(11) 0.0072(7) 0.182(4) Uani 1 1 d .
H34A H 0.0966 0.3234 -0.0304 0.274 Uiso 1 1 calc R
H34B H 0.1527 0.2113 0.0399 0.274 Uiso 1 1 calc R
H34C H 0.2176 0.3062 -0.0219 0.274 Uiso 1 1 calc R
H7A H 0.3666(17) 0.377(5) 0.593(3) 0.072(10) Uiso 1 1 d D
H8A H 0.135(2) 0.353(5) 0.396(3) 0.082(12) Uiso 1 1 d D
H7B H 0.448(2) 0.342(4) 0.5364(13) 0.050(8) Uiso 1 1 d D
H8B H 0.071(3) 0.386(5) 0.4590(13) 0.075(11) Uiso 1 1 d D
N1 N 0.91025(13) 0.1031(2) 0.38712(13) 0.0416(4) Uani 1 1 d .
H1 H 0.9434 0.1962 0.4038 0.050 Uiso 1 1 calc R
N2 N 0.59019(14) 0.6265(2) 0.64076(13) 0.0417(4) Uani 1 1 d .
H2 H 0.5554 0.5304 0.6339 0.050 Uiso 1 1 calc R
O1 O 0.76275(12) -0.0512(2) 0.39190(13) 0.0509(4) Uani 1 1 d .
O2 O 0.73453(13) 0.7764(2) 0.62165(14) 0.0543(5) Uani 1 1 d .
O3 O 0.97583(14) -0.2198(3) 0.44924(13) 0.0564(5) Uani 1 1 d .
O4 O 1.0232(2) -0.3066(3) 0.33146(15) 0.0696(6) Uani 1 1 d .
H4 H 1.0406 -0.3959 0.3570 0.104 Uiso 1 1 calc R
O5 O 0.50770(15) 0.9182(3) 0.55934(13) 0.0590(5) Uani 1 1 d .
O6 O 0.49018(19) 1.0594(2) 0.67368(14) 0.0660(5) Uani 1 1 d .
H6 H 0.4716 1.1402 0.6429 0.099 Uiso 1 1 calc R
O7 O 0.43251(12) 0.3399(2) 0.58855(12) 0.0476(4) Uani 1 1 d D
O8 O 0.07319(12) 0.3950(2) 0.40396(13) 0.0500(4) Uani 1 1 d D

loop_
_atom_site_aniso_label
_atom_site_aniso_U_11
_atom_site_aniso_U_22
_atom_site_aniso_U_33
_atom_site_aniso_U_23
_atom_site_aniso_U_13
_atom_site_aniso_U_12
C1 0.0377(9) 0.0312(10) 0.0477(14) 0.0001(8) 0.0067(8) 0.0003(8)
C2 0.0343(8) 0.0296(10) 0.0502(14) -0.0023(9) 0.0069(8) 0.0023(8)
C3 0.0438(10) 0.0311(10) 0.0562(15) 0.0040(9) 0.0189(9) 0.0033(9)
C4 0.0447(9) 0.0255(10) 0.0606(16) 0.0035(9) 0.0156(9) 0.0016(9)
C5 0.0344(8) 0.0278(9) 0.0505(14) -0.0003(8) 0.0101(8) 0.0030(8)
C6 0.0413(9) 0.0323(10) 0.0515(14) 0.0027(9) 0.0160(9) 0.0012(9)
C7 0.0391(9) 0.0261(9) 0.0581(15) 0.0039(9) 0.0117(9) -0.0005(8)
C8 0.0383(9) 0.0296(9) 0.0502(14) 0.0001(8) 0.0110(8) 0.0002(8)
C9 0.0435(10) 0.0364(11) 0.0553(15) -0.0014(9) 0.0155(9) 0.0021(9)
C10 0.0397(9) 0.0373(11) 0.0523(16) -0.0024(10) 0.0118(9) 0.0025(9)
C11 0.0628(13) 0.0462(12) 0.0523(16) -0.0059(10) 0.0121(11) 0.0055(11)
C12 0.0654(14) 0.0570(14) 0.0446(15) 0.0018(11) 0.0151(10) 0.0113(12)
C13 0.0814(17) 0.0613(17) 0.077(2) 0.0089(16) -0.0010(16) -0.0017(16)
C14 0.125(3) 0.0645(19) 0.090(3) 0.021(2) 0.014(2) 0.000(2)
C15 0.136(4) 0.099(3) 0.090(4) 0.046(3) 0.039(3) 0.047(3)
C16 0.080(2) 0.155(5) 0.107(4) 0.067(3) 0.025(2) 0.039(3)
C17 0.0647(16) 0.109(3) 0.072(2) 0.032(2) 0.0182(14) 0.0115(18)
C18 0.0434(10) 0.0347(10) 0.0473(15) -0.0028(9) 0.0116(9) -0.0010(9)
C19 0.0446(9) 0.0318(10) 0.0487(14) -0.0036(9) 0.0127(9) 0.0029(9)
C20 0.0508(11) 0.0445(12) 0.0588(16) 0.0035(10) 0.0215(10) 0.0073(10)
C21 0.0603(13) 0.0536(13) 0.0553(17) 0.0046(11) 0.0248(11) 0.0081(12)
C22 0.088(2) 0.087(2) 0.069(2) 0.0025(18) 0.0129(17) -0.0112(19)
C23 0.108(3) 0.153(5) 0.067(3) 0.022(3) -0.003(2) -0.011(3)
C24 0.148(4) 0.117(4) 0.083(4) 0.044(3) 0.018(3) 0.021(3)
C25 0.177(5) 0.067(2) 0.092(4) 0.023(2) 0.025(3) 0.019(3)
C26 0.124(3) 0.0516(15) 0.067(2) 0.0055(14) 0.0242(19) 0.0081(19)
C27 0.102(3) 0.098(3) 0.096(4) -0.020(3) 0.018(2) -0.009(2)
C28 0.0647(15) 0.078(2) 0.082(3) -0.0045(18) 0.0147(15) -0.0059(16)
C29 0.112(3) 0.076(2) 0.079(3) 0.0066(19) 0.010(2) -0.002(2)
C30 0.119(3) 0.095(3) 0.074(3) -0.005(2) -0.001(2) -0.002(2)
C31 0.101(3) 0.088(3) 0.114(4) -0.023(3) 0.011(3) -0.001(2)
C32 0.103(3) 0.078(3) 0.136(5) 0.001(3) -0.012(3) 0.015(2)
C33 0.086(2) 0.096(3) 0.090(3) 0.000(2) -0.0072(19) 0.005(2)
C34 0.181(6) 0.134(5) 0.223(11) -0.089(7) -0.027(6) 0.019(5)
N1 0.0393(8) 0.0311(9) 0.0556(13) -0.0081(8) 0.0112(7) 0.0001(7)
N2 0.0428(8) 0.0288(8) 0.0560(12) -0.0053(7) 0.0172(7) -0.0015(7)
O1 0.0470(8) 0.0362(8) 0.0714(13) -0.0118(7) 0.0155(7) -0.0069(7)
O2 0.0509(8) 0.0356(8) 0.0801(14) -0.0126(8) 0.0243(8) -0.0098(8)
O3 0.0647(10) 0.0506(10) 0.0556(13) 0.0046(8) 0.0138(8) 0.0150(9)
O4 0.1045(15) 0.0436(9) 0.0647(14) 0.0018(9) 0.0289(11) 0.0266(11)
O5 0.0699(10) 0.0579(10) 0.0493(14) -0.0014(8) 0.0068(8) 0.0126(9)
O6 0.1109(15) 0.0354(8) 0.0532(13) -0.0007(7) 0.0160(10) 0.0219(10)
O7 0.0458(8) 0.0428(8) 0.0550(12) 0.0045(7) 0.0093(7) 0.0045(7)
O8 0.0470(8) 0.0421(8) 0.0621(12) 0.0016(8) 0.0107(7) 0.0067(8)

loop_
_atom_type_symbol
_atom_type_description
_atom_type_scat_dispersion_real
_atom_type_scat_dispersion_imag
_atom_type_scat_source
C C 0.0181 0.0091 'International Tables Vol C Tables 4.2.6.8 and 6.1.1.4'
H H 0.0000 0.0000 'International Tables Vol C Tables 4.2.6.8 and 6.1.1.4'
N N 0.0311 0.0180 'International Tables Vol C Tables 4.2.6.8 and 6.1.1.4'
O O 0.0492 0.0322 'International Tables Vol C Tables 4.2.6.8 and 6.1.1.4'

loop_
_geom_angle_atom_site_label_1
_geom_angle_atom_site_label_2
_geom_angle_atom_site_label_3
_geom_angle
O1 C1 N1 122.3(2)
O1 C1 C2 122.33(19)
N1 C1 C2 115.39(18)
C7 C2 C3 119.2(2)
C7 C2 C1 119.62(19)
C3 C2 C1 121.2(2)
C4 C3 C2 120.0(2)
C4 C3 H3 120.0
C2 C3 H3 120.0
C3 C4 C5 120.6(2)
C3 C4 H4A 119.7
C5 C4 H4A 119.7
C4 C5 C6 119.4(2)
C4 C5 C8 118.47(19)
C6 C5 C8 122.2(2)
C7 C6 C5 120.2(2)
C7 C6 H6A 119.9
C5 C6 H6A 119.9
C6 C7 C2 120.6(2)
C6 C7 H7 119.7
C2 C7 H7 119.7
O2 C8 N2 120.8(2)
O2 C8 C5 121.82(19)
N2 C8 C5 117.40(18)
N1 C9 C10 111.2(2)
N1 C9 C11 113.42(19)
C10 C9 C11 113.0(2)
N1 C9 H9 106.2
C10 C9 H9 106.2
C11 C9 H9 106.2
O3 C10 O4 123.7(2)
O3 C10 C9 124.8(2)
O4 C10 C9 111.4(2)
C12 C11 C9 112.8(2)
C12 C11 H11A 109.0
C9 C11 H11A 109.0
C12 C11 H11B 109.0
C9 C11 H11B 109.0
H11A C11 H11B 107.8
C13 C12 C17 117.8(3)
C13 C12 C11 122.5(3)
C17 C12 C11 119.7(3)
C12 C13 C14 120.9(3)
C12 C13 H13 119.5
C14 C13 H13 119.5
C15 C14 C13 120.1(4)
C15 C14 H14 120.0
C13 C14 H14 120.0
C14 C15 C16 120.3(4)
C14 C15 H15 119.9
C16 C15 H15 119.9
C15 C16 C17 119.6(4)
C15 C16 H16 120.2
C17 C16 H16 120.2
C16 C17 C12 121.3(4)
C16 C17 H17 119.4
C12 C17 H17 119.4
O5 C18 O6 123.6(2)
O5 C18 C19 125.5(2)
O6 C18 C19 110.9(2)
N2 C19 C18 110.6(2)
N2 C19 C20 111.08(19)
C18 C19 C20 110.24(17)
N2 C19 H19 108.3
C18 C19 H19 108.3
C20 C19 H19 108.3
C21 C20 C19 113.43(19)
C21 C20 H20A 108.9
C19 C20 H20A 108.9
C21 C20 H20B 108.9
C19 C20 H20B 108.9
H20A C20 H20B 107.7
C26 C21 C22 117.1(3)
C26 C21 C20 121.3(3)
C22 C21 C20 121.5(3)
C21 C22 C23 120.7(4)
C21 C22 H22 119.7
C23 C22 H22 119.7
C24 C23 C22 121.1(5)
C24 C23 H23 119.4
C22 C23 H23 119.4
C25 C24 C23 118.6(5)
C25 C24 H24 120.7
C23 C24 H24 120.7
C24 C25 C26 121.0(5)
C24 C25 H25 119.5
C26 C25 H25 119.5
C21 C26 C25 121.6(5)
C21 C26 H26 119.2
C25 C26 H26 119.2
C28 C27 H27A 109.5
C28 C27 H27B 109.5
H27A C27 H27B 109.5
C28 C27 H27C 109.5
H27A C27 H27C 109.5
H27B C27 H27C 109.5
C33 C28 C29 117.6(4)
C33 C28 C27 121.2(4)
C29 C28 C27 121.2(4)
C28 C29 C30 121.7(4)
C28 C29 H29 119.1
C30 C29 H29 119.1
C31 C30 C29 121.4(5)
C31 C30 H30 119.3
C29 C30 H30 119.3
C30 C31 C32 117.0(5)
C30 C31 C34 122.4(7)
C32 C31 C34 120.6(6)
C33 C32 C31 121.2(4)
C33 C32 H32 119.4
C31 C32 H32 119.4
C32 C33 C28 121.1(5)
C32 C33 H33 119.4
C28 C33 H33 119.4
C31 C34 H34A 109.5
C31 C34 H34B 109.5
H34A C34 H34B 109.5
C31 C34 H34C 109.5
H34A C34 H34C 109.5
H34B C34 H34C 109.5
C1 N1 C9 125.75(19)
C1 N1 H1 117.1
C9 N1 H1 117.1
C8 N2 C19 120.51(18)
C8 N2 H2 119.7
C19 N2 H2 119.7
C10 O4 H4 109.5
C18 O6 H6 109.5
H7A O7 H7B 112(3)
H8A O8 H8B 104(4)

loop_
_geom_bond_atom_site_label_1
_geom_bond_atom_site_label_2
_geom_bond_distance
C1 O1 1.238(3)
C1 N1 1.334(3)
C1 C2 1.497(3)
C2 C7 1.391(3)
C2 C3 1.401(3)
C3 C4 1.379(3)
C3 H3 0.9300
C4 C5 1.391(3)
C4 H4A 0.9300
C5 C6 1.395(3)
C5 C8 1.493(3)
C6 C7 1.380(3)
C6 H6A 0.9300
C7 H7 0.9300
C8 O2 1.238(3)
C8 N2 1.339(3)
C9 N1 1.449(3)
C9 C10 1.524(3)
C9 C11 1.536(4)
C9 H9 0.9800
C10 O3 1.198(3)
C10 O4 1.310(3)
C11 C12 1.512(4)
C11 H11A 0.9700
C11 H11B 0.9700
C12 C13 1.379(5)
C12 C17 1.382(4)
C13 C14 1.392(5)
C13 H13 0.9300
C14 C15 1.348(7)
C14 H14 0.9300
C15 C16 1.378(8)
C15 H15 0.9300
C16 C17 1.379(6)
C16 H16 0.9300
C17 H17 0.9300
C18 O5 1.193(3)
C18 O6 1.319(3)
C18 C19 1.526(3)
C19 N2 1.447(3)
C19 C20 1.538(3)
C19 H19 0.9800
C20 C21 1.499(4)
C20 H20A 0.9700
C20 H20B 0.9700
C21 C26 1.378(5)
C21 C22 1.387(6)
C22 C23 1.388(7)
C22 H22 0.9300
C23 C24 1.363(9)
C23 H23 0.9300
C24 C25 1.363(10)
C24 H24 0.9300
C25 C26 1.378(6)
C25 H25 0.9300
C26 H26 0.9300
C27 C28 1.497(6)
C27 H27A 0.9600
C27 H27B 0.9600
C27 H27C 0.9600
C28 C33 1.369(6)
C28 C29 1.372(7)
C29 C30 1.376(7)
C29 H29 0.9300
C30 C31 1.357(7)
C30 H30 0.9300
C31 C32 1.406(9)
C31 C34 1.488(8)
C32 C33 1.369(7)
C32 H32 0.9300
C33 H33 0.9300
C34 H34A 0.9600
C34 H34B 0.9600
C34 H34C 0.9600
N1 H1 0.8600
N2 H2 0.8600
O4 H4 0.8200
O6 H6 0.8200
O7 H7A 0.913(19)
O7 H7B 0.909(19)
O8 H8A 0.888(19)
O8 H8B 0.92(2)

loop_
_geom_torsion_atom_site_label_1
_geom_torsion_atom_site_label_2
_geom_torsion_atom_site_label_3
_geom_torsion_atom_site_label_4
_geom_torsion
O1 C1 C2 C7 39.0(3)
N1 C1 C2 C7 -139.7(2)
O1 C1 C2 C3 -142.2(2)
N1 C1 C2 C3 39.1(3)
C7 C2 C3 C4 1.5(3)
C1 C2 C3 C4 -177.3(2)
C2 C3 C4 C5 -0.6(3)
C3 C4 C5 C6 -0.5(3)
C3 C4 C5 C8 179.5(2)
C4 C5 C6 C7 0.5(3)
C8 C5 C6 C7 -179.5(2)
C5 C6 C7 C2 0.5(3)
C3 C2 C7 C6 -1.5(3)
C1 C2 C7 C6 177.30(19)
C4 C5 C8 O2 -34.4(3)
C6 C5 C8 O2 145.6(2)
C4 C5 C8 N2 145.7(2)
C6 C5 C8 N2 -34.3(3)
N1 C9 C10 O3 -10.1(3)
C11 C9 C10 O3 -139.0(2)
N1 C9 C10 O4 173.6(2)
C11 C9 C10 O4 44.6(3)
N1 C9 C11 C12 48.1(3)
C10 C9 C11 C12 175.9(2)
C9 C11 C12 C13 53.0(4)
C9 C11 C12 C17 -126.4(3)
C17 C12 C13 C14 1.0(6)
C11 C12 C13 C14 -178.3(4)
C12 C13 C14 C15 0.3(7)
C13 C14 C15 C16 -2.1(8)
C14 C15 C16 C17 2.6(9)
C15 C16 C17 C12 -1.3(8)
C13 C12 C17 C16 -0.5(6)
C11 C12 C17 C16 178.9(4)
O5 C18 C19 N2 7.4(3)
O6 C18 C19 N2 -172.07(19)
O5 C18 C19 C20 -115.9(3)
O6 C18 C19 C20 64.7(3)
N2 C19 C20 C21 69.1(3)
C18 C19 C20 C21 -168.0(2)
C19 C20 C21 C26 -105.5(3)
C19 C20 C21 C22 75.5(3)
C26 C21 C22 C23 1.0(5)
C20 C21 C22 C23 180.0(3)
C21 C22 C23 C24 0.9(8)
C22 C23 C24 C25 -2.1(9)
C23 C24 C25 C26 1.5(10)
C22 C21 C26 C25 -1.6(6)
C20 C21 C26 C25 179.4(4)
C24 C25 C26 C21 0.4(8)
C33 C28 C29 C30 -2.2(6)
C27 C28 C29 C30 176.6(4)
C28 C29 C30 C31 0.8(8)
C29 C30 C31 C32 0.6(8)
C29 C30 C31 C34 -179.2(6)
C30 C31 C32 C33 -0.5(8)
C34 C31 C32 C33 179.3(6)
C31 C32 C33 C28 -0.9(8)
C29 C28 C33 C32 2.3(7)
C27 C28 C33 C32 -176.6(4)
O1 C1 N1 C9 3.3(4)
C2 C1 N1 C9 -178.0(2)
C10 C9 N1 C1 -66.3(3)
C11 C9 N1 C1 62.5(3)
O2 C8 N2 C19 4.2(3)
C5 C8 N2 C19 -175.9(2)
C18 C19 N2 C8 71.4(3)
C20 C19 N2 C8 -165.9(2)
